data_7244360
loop_
_publ_author_name
'Ma, Yufang'
'Wang, Lei'
'Chen, Lei'
'Shen, Meikun'
'Yang, Xue'
'Wang, Tengteng'
'yuan, feixiang'
'Zhou, Yu'
'Wang, Jun'
'Zhu, Hongjun'

_publ_section_title
;
 Anchoring Boron Atom to the Specific Tetrahedral Sites of Borosilicate
 MFI by Imidazolium-based Molecules
;
_journal_name_full CrystEngComm
_journal_paper_doi 10.1039/D1CE01686E
_journal_year 2022
_chemical_formula_moiety 'B0.64 O24 Si11.37,0.153(C12 H22 N4),0.208(C12 H21 N4)'
_chemical_formula_structural '|Na0.56(C6H11N2)4.39(H2O)8.77|[B4.95Si91.05 O192]'
_chemical_formula_sum 'C4.33 H7.72 B0.64 N1.44 O24 Si11.37'
_chemical_formula_weight 790.24
_space_group_IT_number 62
_space_group_name_Hall '-P 2ac 2n'
_space_group_name_H-M_alt 'P n m a'
_symmetry_cell_setting orthorhombic
_symmetry_Int_Tables_number 62
_symmetry_space_group_name_Hall '-P 2ac 2n'
_symmetry_space_group_name_H-M 'P n m a'
_audit_update_record
;
2021-11-10 deposited with the CCDC.	2022-02-07 downloaded from the CCDC.
;
_cell_angle_alpha 90
_cell_angle_beta 90
_cell_angle_gamma 90
_cell_formula_units_Z 8
_cell_length_a 19.9543(10)
_cell_length_b 19.7136(9)
_cell_length_c 13.2726(6)
_cell_measurement_temperature 298
_cell_volume 5221.1(4)
_computing_structure_refinement TOPAS-V7
_diffrn_ambient_temperature 298
_diffrn_detector MYTHEN_1K
_diffrn_measurement_device_type synchrotron
_diffrn_radiation_probe x-ray
_diffrn_radiation_source SSRF_14BL
_diffrn_radiation_type synchrotron
_diffrn_radiation_wavelength 0.6887
_diffrn_reflns_theta_max 24.500
_diffrn_reflns_theta_min 1.000
_exptl_absorpt_coefficient_mu 0.607
_exptl_crystal_colour white
_exptl_crystal_density_diffrn 2.011
_exptl_crystal_description white_powder
_exptl_crystal_F_000 3185.2
_pd_proc_ls_prof_R_factor 0.021
_pd_proc_ls_prof_wR_expected 0.015
_pd_proc_ls_prof_wR_factor 0.033
_refine_ls_goodness_of_fit_all 2.142
_refine_ls_hydrogen_treatment mixed
_refine_ls_number_parameters 207
_refine_ls_number_reflns 5063
_refine_ls_R_I_factor 0.012
_refine_ls_shift/su_max 0.001
_cod_data_source_file d1ce01686e2.cif
_cod_data_source_block EMIm_MFI
_cod_depositor_comments
;
The following automatic conversions were performed:

data item '_diffrn_radiation_probe' value 'X-ray' was changed to
'x-ray' in accordance with the
/home/data/users/saulius/crontab/automatic-downloads/rss-feeds/RSC/lib/dictionaries/cif_core.dic
dictionary named 'cif_core.dic' version 2.4.2 last updated on
2011-04-26.

Automatic conversion script
Id: cif_fix_values 7556 2019-12-06 15:28:31Z antanas 
;
_cod_original_formula_sum 'C4.33 H7.72 B0.64 N1.44 O24Si11.37'
_cod_database_code 7244360

loop_
_space_group_symop_id
_space_group_symop_operation_xyz
1 x,y,z
2 -x+1/2,-y,z+1/2
3 -x,y+1/2,-z
4 x+1/2,-y+1/2,-z+1/2
5 -x,-y,-z
6 x+1/2,y,-z+1/2
7 x,-y+1/2,z
8 -x+1/2,y+1/2,z+1/2

loop_
_atom_site_label
_atom_site_type_symbol
_atom_site_fract_x
_atom_site_fract_y
_atom_site_fract_z
_atom_site_adp_type
_atom_site_U_iso_or_equiv
_atom_site_site_symmetry_multiplicity
_atom_site_occupancy
_atom_site_calc_flag
_atom_site_refinement_flags
_atom_site_disorder_assembly
_atom_site_disorder_group
Si1 Si 0.4248(8) 0.0566(11) 0.6682(12) Uiso 0.0184(15) 8 1 d . . .
Si2 Si 0.3101(10) 0.0322(8) 0.8213(12) Uiso 0.0184(15) 8 0.91(3) d . . .
B2 B 0.3101(10) 0.0322(8) 0.8213(12) Uiso 0.0184(15) 8 0.090(3) d . . .
Si3 Si 0.2768(7) 0.0582(11) 0.0364(12) Uiso 0.0184(15) 8 0.880(18) d . . .
B3 B 0.2768(7) 0.0582(11) 0.0364(12) Uiso 0.0184(15) 8 0.120(2) d . . .
Si4 Si 0.1197(8) 0.0669(10) 0.0292(13) Uiso 0.0184(15) 8 1 d . . .
Si5 Si 0.0732(8) 0.0286(8) 0.8212(13) Uiso 0.0184(15) 8 1 d . . .
Si6 Si 0.1884(10) 0.0607(9) 0.6852(12) Uiso 0.0184(15) 8 0.91(3) d . . .
B6 B 0.1884(10) 0.0607(9) 0.6852(12) Uiso 0.0184(15) 8 0.090(3) d . . .
Si7 Si 0.4261(9) 0.8294(10) 0.6867(15) Uiso 0.0184(15) 8 0.83(2) d . . .
B7 B 0.4261(9) 0.8294(10) 0.6867(15) Uiso 0.0184(15) 8 0.170(5) d . . .
Si8 Si 0.3152(9) 0.8717(8) 0.8295(11) Uiso 0.0184(15) 8 1 d . . .
Si9 Si 0.2704(8) 0.8279(9) 0.0418(14) Uiso 0.0184(15) 8 0.90(3) d . . .
B9 B 0.2704(8) 0.8279(9) 0.0418(14) Uiso 0.0184(15) 8 0.100(3) d . . .
Si10 Si 0.1167(8) 0.8259(10) 0.0353(14) Uiso 0.0184(15) 8 0.93(3) d . . .
B10 B 0.1167(8) 0.8259(10) 0.0353(14) Uiso 0.0184(15) 8 0.070(2) d . . .
Si11 Si 0.0743(9) 0.8696(9) 0.8214(14) Uiso 0.0184(15) 8 1 d . . .
Si12 Si 0.1950(9) 0.8271(7) 0.6933(11) Uiso 0.0184(15) 8 1(9) d . . .
O1 O 0.4964(18) 0.039(2) 0.713(2) Uiso 0.037(3) 8 1 d . . .
O2 O 0.3730(16) 0.061(2) 0.760(2) Uiso 0.037(3) 8 1 d . . .
O3 O 0.4256(15) 0.127(2) 0.609(3) Uiso 0.037(3) 8 1 d . . .
O4 O 0.4045(17) -0.0031(18) 0.593(3) Uiso 0.037(3) 8 1 d . . .
O5 O 0.3151(15) 0.0617(17) 0.932(2) Uiso 0.037(3) 8 1 d . . .
O6 O 0.3172(12) 0.952(2) 0.8227(17) Uiso 0.037(3) 8 1 d . . .
O7 O 0.2415(15) 0.051(3) 0.772(2) Uiso 0.037(3) 8 1 d . . .
O8 O 0.2947(19) 0.1253(17) 0.098(2) Uiso 0.037(3) 8 1 d . . .
O9 O 0.1987(18) 0.0598(17) 0.0183(16) Uiso 0.037(3) 8 1 d . . .
O10 O 0.297(2) -0.0073(15) 0.098(2) Uiso 0.037(3) 8 1 d . . .
O11 O 0.1033(18) 0.1359(16) 0.089(3) Uiso 0.037(3) 8 1 d . . .
O12 O 0.0851(13) 0.0685(18) 0.923(3) Uiso 0.037(3) 8 1 d . . .
O13 O 0.1163(18) 0.054(2) 0.727(2) Uiso 0.037(3) 8 1 d . . .
O14 O 0.0860(11) 0.949(2) 0.836(2) Uiso 0.037(3) 8 1 d . . .
O15 O 0.198(2) 0.1354(16) 0.640(2) Uiso 0.037(3) 8 1 d . . .
O16 O 0.4992(19) 0.854(2) 0.709(2) Uiso 0.037(3) 8 1 d . . .
O17 O 0.3829(16) 0.8406(17) 0.784(3) Uiso 0.037(3) 8 1 d . . .
O19 O 0.3109(17) 0.8504(13) 0.945(2) Uiso 0.037(3) 8 1 d . . .
O20 O 0.2509(16) 0.843(2) 0.774(3) Uiso 0.037(3) 8 1 d . . .
O22 O 0.194(2) 0.8453(12) 0.0322(18) Uiso 0.037(3) 8 1 d . . .
O24 O 0.0917(14) 0.8300(17) 0.923(3) Uiso 0.037(3) 8 1 d . . .
O25 O 0.1211(19) 0.8405(19) 0.735(2) Uiso 0.037(3) 8 1 d . . .
O26 O 0.203(3) 0.75 0.658(3) Uiso 0.037(3) 4 1 d . . .
O18 O 0.429(2) 0.75 0.661(3) Uiso 0.037(3) 4 1 d . . .
O23 O 0.107(2) 0.75 0.077(3) Uiso 0.037(3) 4 1 d . . .
O21 O 0.284(2) 0.75 0.056(3) Uiso 0.037(3) 4 1 d . . .
N11 N -0.106(2) -0.253(11) 0.171(3) Uiso 0.085(18) 8 0.3050(18) d . . .
C12 C -0.115(3) -0.243(14) 0.078(4) Uiso 0.085(18) 8 0.3050(18) d . . .
C13 C -0.182(3) -0.246(17) 0.068(5) Uiso 0.085(18) 8 0.3050(18) d . . .
N14 N -0.210(2) -0.258(15) 0.156(5) Uiso 0.085(18) 8 0.3050(18) d . . .
C15 C -0.161(3) -0.262(13) 0.219(4) Uiso 0.085(18) 8 0.3050(18) d . . .
C16 C -0.040(2) -0.255(14) 0.220(4) Uiso 0.085(18) 8 0.3050(18) d . . .
C17 C -0.284(3) -0.265(19) 0.181(6) Uiso 0.085(18) 8 0.3050(18) d . . .
C18 C -0.332(3) -0.26(3) 0.092(8) Uiso 0.085(18) 8 0.3050(18) d . . .
H19 H -0.076(3) -0.235(18) 0.022(5) Uiso 0.13(3) 8 0.3050(18) d . . .
H110 H -0.210(4) -0.24(2) -0.003(6) Uiso 0.13(3) 8 0.3050(18) d . . .
H111 H -0.163(3) -0.271(16) 0.300(4) Uiso 0.13(3) 8 0.3050(18) d . . .
H112 H 0.001(2) -0.246(15) 0.165(5) Uiso 0.13(3) 8 0.3050(18) d . . .
H113 H -0.037(4) -0.215(17) 0.278(8) Uiso 0.13(3) 8 0.3050(18) d . . .
H114 H -0.032(5) -0.305(16) 0.256(12) Uiso 0.13(3) 8 0.3050(18) d . . .
H115 H -0.291(6) -0.316(19) 0.217(12) Uiso 0.13(3) 8 0.3050(18) d . . .
H116 H -0.297(3) -0.23(2) 0.239(11) Uiso 0.13(3) 8 0.3050(18) d . . .
H117 H -0.385(3) -0.26(3) 0.116(9) Uiso 0.13(3) 8 0.3050(18) d . . .
H118 H -0.327(5) -0.21(3) 0.056(15) Uiso 0.13(3) 8 0.3050(18) d . . .
H119 H -0.322(5) -0.30(3) 0.033(9) Uiso 0.13(3) 8 0.3050(18) d . . .
N21 N 0.008(2) -0.3637(18) -0.490(3) Uiso 0.085(18) 8 0.416(2) d . . .
C22 C 0.059(3) -0.326(2) -0.474(4) Uiso 0.085(18) 8 0.416(2) d . . .
C23 C 0.044(3) -0.269(2) -0.526(5) Uiso 0.085(18) 8 0.416(2) d . . .
N24 N -0.014(3) -0.275(2) -0.570(4) Uiso 0.085(18) 8 0.416(2) d . . .
C25 C -0.035(2) -0.336(2) -0.545(3) Uiso 0.085(18) 8 0.416(2) d . . .
C26 C 0.001(3) -0.4324(19) -0.449(4) Uiso 0.085(18) 8 0.416(2) d . . .
C27 C -0.051(4) -0.225(3) -0.635(4) Uiso 0.085(18) 8 0.416(2) d . . .
C28 C -0.014(5) -0.157(3) -0.651(7) Uiso 0.085(18) 8 0.416(2) d . . .
H29 H 0.103(3) -0.340(3) -0.429(6) Uiso 0.13(3) 8 0.416(2) d . . .
H210 H 0.076(4) -0.225(3) -0.530(7) Uiso 0.13(3) 8 0.416(2) d . . .
H211 H -0.082(3) -0.360(3) -0.567(5) Uiso 0.13(3) 8 0.416(2) d . . .
H212 H 0.045(3) -0.448(2) -0.402(4) Uiso 0.13(3) 8 0.416(2) d . . .
H213 H -0.045(3) -0.435(3) -0.400(5) Uiso 0.13(3) 8 0.416(2) d . . .
H214 H -0.004(4) -0.4700(18) -0.511(5) Uiso 0.13(3) 8 0.416(2) d . . .
H215 H -0.061(4) -0.249(3) -0.709(4) Uiso 0.13(3) 8 0.416(2) d . . .
H216 H -0.101(4) -0.214(3) -0.599(5) Uiso 0.13(3) 8 0.416(2) d . . .
H217 H -0.044(6) -0.123(3) -0.700(7) Uiso 0.13(3) 8 0.416(2) d . . .
H218 H -0.005(6) -0.131(2) -0.578(7) Uiso 0.13(3) 8 0.416(2) d . . .
H219 H 0.035(5) -0.165(4) -0.689(8) Uiso 0.13(3) 8 0.416(2) d . . .

loop_
_atom_type_symbol
_atom_type_scat_dispersion_real
_atom_type_scat_dispersion_imag
_atom_type_scat_source
C 0.0033 0.0016 'International Tables Vol C tables 4.2.6.8 and 6.1.1.1'
H 0.0000 0.0000 'International Tables Vol C tables 4.2.6.8 and 6.1.1.1'
B 0.0013 0.0007 'International Tables Vol C tables 4.2.6.8 and 6.1.1.1'
N 0.0061 0.0033 'International Tables Vol C tables 4.2.6.8 and 6.1.1.1'
O 0.0106 0.0060 'International Tables Vol C tables 4.2.6.8 and 6.1.1.1'
Si 0.0817 0.0704 'International Tables Vol C tables 4.2.6.8 and 6.1.1.1'

loop_
_exptl_crystal_face_index_h
_exptl_crystal_face_index_k
_exptl_crystal_face_index_l
_exptl_crystal_face_perp_dist
? ? ? ?

loop_
_geom_angle_atom_site_label_1
_geom_angle_atom_site_label_2
_geom_angle_atom_site_label_3
_geom_angle
_geom_angle_site_symmetry_1
_geom_angle_site_symmetry_2
_geom_angle_site_symmetry_3
O2 Si1 O1 108.5(19) 1_555 1_555 1_555
O3 Si1 O2 109(2) 1_555 1_555 1_555
O3 Si1 O1 110(2) 1_555 1_555 1_555
O4 Si1 O3 109(2) 1_555 1_555 1_555
O4 Si1 O2 111(2) 1_555 1_555 1_555
O4 Si1 O1 109(2) 1_555 1_555 1_555
O5 Si2 O7 111(2) 1_555 1_555 1_555
O2 Si2 O5 108.6(19) 1_555 1_555 1_555
O9 Si3 O8 108(2) 1_555 1_555 1_555
O10 Si3 O9 110(2) 1_555 1_555 1_555
O10 Si3 O8 110(2) 1_555 1_555 1_555
O9 Si4 O11 109.3(19) 1_555 1_555 1_555
O15 Si6 O13 109(2) 1_555 1_555 1_555
O7 Si6 O15 108(2) 1_555 1_555 1_555
O7 Si6 O13 110.1(19) 1_555 1_555 1_555
O17 Si7 O16 108(2) 1_555 1_555 1_555
O18 Si7 O17 110(2) 1_555 1_555 1_555
O18 Si7 O16 109(2) 1_555 1_555 1_555
O17 Si8 O19 109(2) 1_555 1_555 1_555
O6 Si8 O17 109.6(18) 1_555 1_555 1_555
O6 Si8 O19 109.3(17) 1_555 1_555 1_555
O20 Si8 O6 109(2) 1_555 1_555 1_555
O20 Si8 O17 110(2) 1_555 1_555 1_555
O20 Si8 O19 109(2) 1_555 1_555 1_555
O22 Si9 O21 112(2) 1_555 1_555 1_555
O22 Si10 O23 110(2) 1_555 1_555 1_555
O24 Si11 O25 109(2) 1_555 1_555 1_555
O14 Si11 O24 109.8(19) 1_555 1_555 1_555
O14 Si11 O25 111(2) 1_555 1_555 1_555
O26 Si12 O25 110(3) 1_555 1_555 1_555
O20 Si12 O26 109(3) 1_555 1_555 1_555
O20 Si12 O25 111(2) 1_555 1_555 1_555
C15 N11 C12 112.670000000000(3) 1_555 1_555 1_555
C16 N11 C15 123.105 1_555 1_555 1_555
C16 N11 C12 124.225000000000(2) 1_555 1_555 1_555
N11 C12 H19 125.459000000000(3) 1_555 1_555 1_555
C13 C12 N11 103.378000000000(4) 1_555 1_555 1_555
C13 C12 H19 131.1630000000004(10) 1_555 1_555 1_555
N14 C13 H110 124.3980000000006(16) 1_555 1_555 1_555
C12 C13 N14 110.491000000000(3) 1_555 1_555 1_555
C12 C13 H110 125.1109999999999(15) 1_555 1_555 1_555
C13 N14 C15 104.6323657549079(12) 1_555 1_555 1_555
C17 N14 C13 129.335000000000(4) 1_555 1_555 1_555
C17 N14 C15 126.0325652288227(16) 1_555 1_555 1_555
N11 C15 H111 123.892000000000(5) 1_555 1_555 1_555
N14 C15 N11 108.8283836402452(11) 1_555 1_555 1_555
H113 C16 H112 107.778450936784(3) 1_555 1_555 1_555
H114 C16 H113 108.754575422810(2) 1_555 1_555 1_555
H114 C16 H112 107.706824618678(7) 1_555 1_555 1_555
N11 C16 H114 110.250000000000(5) 1_555 1_555 1_555
N11 C16 H113 110.264000000000(10) 1_555 1_555 1_555
N11 C16 H112 111.979000000000(3) 1_555 1_555 1_555
H116 C17 H115 107.221025900668(3) 1_555 1_555 1_555
N14 C17 H115 108.356000000000(8) 1_555 1_555 1_555
C18 C17 H116 108.900609632132(6) 1_555 1_555 1_555
C18 C17 H115 109.029070168657(5) 1_555 1_555 1_555
H119 C18 H117 107.416171108712(8) 1_555 1_555 1_555
H118 C18 H119 108.3987068061401(14) 1_555 1_555 1_555
H118 C18 H117 107.383705345993(8) 1_555 1_555 1_555
C17 C18 H118 111.303000000000(8) 1_555 1_555 1_555
C17 C18 H119 111.241000000000(9) 1_555 1_555 1_555
C22 N21 C25 112.670 1_555 1_555 1_555
C26 N21 C22 124.225 1_555 1_555 1_555
C26 N21 C25 123.105 1_555 1_555 1_555
N21 C22 H29 125.459 1_555 1_555 1_555
C23 C22 N21 103.378 1_555 1_555 1_555
C23 C22 H29 131.163 1_555 1_555 1_555
N24 C23 H210 124.398 1_555 1_555 1_555
C22 C23 N24 110.491 1_555 1_555 1_555
C23 N24 C25 104.632 1_555 1_555 1_555
C27 N24 C23 129.335 1_555 1_555 1_555
C27 N24 C25 126.033 1_555 1_555 1_555
N21 C25 H211 123.892 1_555 1_555 1_555
N24 C25 N21 108.828 1_555 1_555 1_555
N24 C25 H211 127.280 1_555 1_555 1_555
H213 C26 H212 107.778 1_555 1_555 1_555
H214 C26 H213 108.755 1_555 1_555 1_555
H214 C26 H212 107.707 1_555 1_555 1_555
N21 C26 H214 110.250 1_555 1_555 1_555
N21 C26 H213 110.264 1_555 1_555 1_555
H216 C27 H215 107.221 1_555 1_555 1_555
N24 C27 H216 108.311 1_555 1_555 1_555
N24 C27 H215 108.356 1_555 1_555 1_555
C28 C27 N24 114.766 1_555 1_555 1_555
C28 C27 H216 108.901 1_555 1_555 1_555
C28 C27 H215 109.029 1_555 1_555 1_555
H219 C28 H218 108.399 1_555 1_555 1_555
H219 C28 H217 107.416 1_555 1_555 1_555
C27 C28 H219 111.241 1_555 1_555 1_555
C27 C28 H218 111.303 1_555 1_555 1_555
C27 C28 H217 110.925 1_555 1_555 1_555

loop_
_geom_bond_atom_site_label_1
_geom_bond_atom_site_label_2
_geom_bond_distance
_geom_bond_site_symmetry_1
_geom_bond_site_symmetry_2
Si1 O1 1.59(4) 1_555 1_555
Si1 O2 1.60(3) 1_555 1_555
Si1 O3 1.61(4) 1_555 1_555
Si1 O4 1.61(4) 1_555 1_555
Si2 O7 1.59(4) 1_555 1_555
Si2 O5 1.59(4) 1_555 1_555
Si2 O2 1.60(4) 1_555 1_555
Si3 O8 1.57(4) 1_555 1_555
Si3 O9 1.57(4) 1_555 1_555
Si3 O10 1.58(4) 1_555 1_555
Si4 O11 1.60(4) 1_555 1_555
Si4 O9 1.61(4) 1_555 1_555
Si5 O13 1.58(4) 1_555 1_555
Si5 O12 1.58(4) 1_555 1_555
Si6 O13 1.57(4) 1_555 1_555
Si6 O15 1.59(4) 1_555 1_555
Si6 O7 1.60(4) 1_555 1_555
Si7 O16 1.58(4) 1_555 1_555
Si7 O17 1.60(4) 1_555 1_555
Si7 O18 1.61(2) 1_555 1_555
Si8 O19 1.60(4) 1_555 1_555
Si8 O17 1.60(4) 1_555 1_555
Si8 O6 1.60(5) 1_555 1_555
Si8 O20 1.60(4) 1_555 1_555
Si9 O21 1.569(19) 1_555 1_555
Si9 O22 1.60(4) 1_555 1_555
Si10 O22 1.60(4) 1_555 1_555
Si11 O25 1.59(4) 1_555 1_555
Si11 O24 1.60(4) 1_555 1_555
Si11 O14 1.61(5) 1_555 1_555
Si12 O25 1.60(4) 1_555 1_555
Si12 O26 1.60(2) 1_555 1_555
Si12 O20 1.61(4) 1_555 1_555
N11 C12 1.26600 1_555 1_555
N11 C16 1.46800 1_555 1_555
C12 H19 1.09400 1_555 1_555
C12 N11 1.26600 1_555 1_555
C12 C13 1.34100 1_555 1_555
C13 H110 1.09600 1_555 1_555
C13 C12 1.34100 1_555 1_555
C15 H111 1.09500 1_555 1_555
C16 H112 1.11300 1_555 1_555
C16 N11 1.46800 1_555 1_555
N21 C26 1.46800 1_555 1_555
C22 H29 1.09400 1_555 1_555
C22 C23 1.34100 1_555 1_555
C23 N24 1.30800 1_555 1_555
C23 C22 1.34100 1_555 1_555
N24 C23 1.30800 1_555 1_555
N24 C27 1.50700 1_555 1_555
C25 H211 1.09500 1_555 1_555
C26 H212 1.11300 1_555 1_555
C26 H214 1.11500 1_555 1_555
C26 N21 1.46800 1_555 1_555
C27 H215 1.11500 1_555 1_555
C27 N24 1.50700 1_555 1_555
C28 H217 1.11400 1_555 1_555
C28 H218 1.11400 1_555 1_555
C28 H219 1.11400 1_555 1_555

loop_
_restr_angle_atom_site_label_1
_restr_angle_site_symmetry_1
_restr_angle_atom_site_label_2
_restr_angle_site_symmetry_2
_restr_angle_atom_site_label_3
_restr_angle_site_symmetry_3
_restr_angle_target
_restr_angle_target_weight_param
? ? ? ? ? ? ? ?

loop_
_restr_distance_atom_site_label_1
_restr_distance_site_symmetry_1
_restr_distance_atom_site_label_2
_restr_distance_site_symmetry_2
_restr_distance_target
_restr_distance_target_weight_param
? ? ? ? ? ?

loop_
_restr_equal_angle_atom_site_label_1
_restr_equal_angle_site_symmetry_1
_restr_equal_angle_atom_site_label_2
_restr_equal_angle_site_symmetry_2
_restr_equal_angle_atom_site_label_3
_restr_equal_angle_site_symmetry_3
_restr_equal_angle_class_class_id
_restr_equal_angle_class_target_weight_param
? ? ? ? ? ? ? ?

loop_
_restr_equal_distance_atom_site_label_1
_restr_equal_distance_site_symmetry_1
_restr_equal_distance_atom_site_label_2
_restr_equal_distance_site_symmetry_2
_restr_equal_distance_class_class_id
_restr_equal_distance_class_target_weight_param
? ? ? ? ? ?

loop_
_restr_equal_torsion_atom_site_label_1
_restr_equal_torsion_site_symmetry_1
_restr_equal_torsion_atom_site_label_2
_restr_equal_torsion_site_symmetry_2
_restr_equal_torsion_atom_site_label_3
_restr_equal_torsion_site_symmetry_3
_restr_equal_torsion_atom_site_label_4
_restr_equal_torsion_site_symmetry_4
_restr_equal_torsion_class_class_id
_restr_equal_torsion_class_target_weight_param
? ? ? ? ? ? ? ? ? ?

loop_
_restr_torsion_atom_site_label_1
_restr_torsion_site_symmetry_1
_restr_torsion_atom_site_label_2
_restr_torsion_site_symmetry_2
_restr_torsion_atom_site_label_3
_restr_torsion_site_symmetry_3
_restr_torsion_atom_site_label_4
_restr_torsion_site_symmetry_4
_restr_torsion_angle_target
_restr_torsion_weight_param
? ? ? ? ? ? ? ? ? ?

loop_
_twin_individual_id
_twin_individual_mass_fraction_refined
_twin_individual_twin_matrix_11
_twin_individual_twin_matrix_12
_twin_individual_twin_matrix_13
_twin_individual_twin_matrix_21
_twin_individual_twin_matrix_22
_twin_individual_twin_matrix_23
_twin_individual_twin_matrix_31
_twin_individual_twin_matrix_32
_twin_individual_twin_matrix_33
? ? ? ? ? ? ? ? ? ? ?
